data_7237119
loop_
_publ_author_name
'Sun, Xiaodong'
'Yao, Shuo'
'Yu, Chengyang'
'Li, Guanghua'
'Liu, Chunming'
'Huo, Qisheng'
'Liu, Yunling'

_publ_section_title
;
 An ultrastable Zr-MOF for fast capture and highly luminescence detection
 of Cr2O72&#x2212; simultaneously in an aqueous phase
;
_journal_issue 15
_journal_name_full 'Journal of Materials Chemistry A'
_journal_page_first 6363
_journal_paper_doi 10.1039/C8TA01060A
_journal_volume 6
_journal_year 2018
_chemical_formula_moiety 'C115 H155 N9 O53 Zr6'
_chemical_formula_sum 'C115 H155 N9 O53 Zr6'
_chemical_formula_weight 3058.80
_space_group_IT_number 2
_space_group_name_Hall '-P 1'
_space_group_name_H-M_alt 'P -1'
_symmetry_cell_setting triclinic
_symmetry_space_group_name_H-M 'P -1'
_atom_sites_solution_hydrogens geom
_atom_sites_solution_primary direct
_atom_sites_solution_secondary difmap
_audit_creation_method SHELXL-97
_audit_update_record
;
2017-11-16 deposited with the CCDC.
2018-03-08 downloaded from the CCDC.
;
_cell_angle_alpha 63.46(3)
_cell_angle_beta 77.79(3)
_cell_angle_gamma 83.38(3)
_cell_formula_units_Z 1
_cell_length_a 10.624(2)
_cell_length_b 19.309(4)
_cell_length_c 19.483(4)
_cell_measurement_reflns_used 13036
_cell_measurement_temperature 293(2)
_cell_measurement_theta_max 25.78
_cell_measurement_theta_min 1.18
_cell_volume 3493.7(16)
_computing_cell_refinement 'Bruker SMART'
_computing_data_collection 'Bruker SMART'
_computing_data_reduction 'Bruker SAINT'
_computing_molecular_graphics SHELXP-97
_computing_publication_material SHELXTL
_computing_structure_refinement 'SHELXL-97 (Sheldrick, 1997)'
_computing_structure_solution 'SHELXS-97 (Sheldrick, 1990)'
_diffrn_ambient_temperature 293(2)
_diffrn_detector_area_resol_mean 9.00cm
_diffrn_measured_fraction_theta_full 0.972
_diffrn_measured_fraction_theta_max 0.972
_diffrn_measurement_device_type 'CCD area detector'
_diffrn_measurement_method 'phi and omega scans'
_diffrn_radiation_monochromator graphite
_diffrn_radiation_source 'fine-focus sealed tube'
_diffrn_radiation_type MoK\a
_diffrn_radiation_wavelength 0.71073
_diffrn_reflns_av_R_equivalents 0.0499
_diffrn_reflns_av_sigmaI/netI 0.0913
_diffrn_reflns_limit_h_max 12
_diffrn_reflns_limit_h_min -12
_diffrn_reflns_limit_k_max 23
_diffrn_reflns_limit_k_min -15
_diffrn_reflns_limit_l_max 23
_diffrn_reflns_limit_l_min -23
_diffrn_reflns_number 23440
_diffrn_reflns_theta_full 25.78
_diffrn_reflns_theta_max 25.78
_diffrn_reflns_theta_min 1.18
_diffrn_standards_decay_% none
_diffrn_standards_interval_count none
_diffrn_standards_interval_time none
_diffrn_standards_number none
_exptl_absorpt_coefficient_mu 0.519
_exptl_absorpt_correction_T_max 0.7518
_exptl_absorpt_correction_T_min 0.7357
_exptl_absorpt_correction_type empirical
_exptl_absorpt_process_details SADABS
_exptl_crystal_colour colourless
_exptl_crystal_density_diffrn 1.454
_exptl_crystal_density_meas ?
_exptl_crystal_density_method 'not measured'
_exptl_crystal_description Block
_exptl_crystal_F_000 1572
_exptl_crystal_size_max 0.20
_exptl_crystal_size_mid 0.18
_exptl_crystal_size_min 0.14
_refine_diff_density_max 1.165
_refine_diff_density_min -0.855
_refine_diff_density_rms 0.093
_refine_ls_extinction_method none
_refine_ls_goodness_of_fit_ref 0.980
_refine_ls_hydrogen_treatment mixed
_refine_ls_matrix_type full
_refine_ls_number_parameters 586
_refine_ls_number_reflns 13036
_refine_ls_number_restraints 50
_refine_ls_restrained_S_all 0.991
_refine_ls_R_factor_all 0.0688
_refine_ls_R_factor_gt 0.0506
_refine_ls_shift/su_max 0.002
_refine_ls_shift/su_mean 0.000
_refine_ls_structure_factor_coef Fsqd
_refine_ls_weighting_details 'calc w=1/[\s^2^(Fo^2^)+(0.0650P)^2^+0.0000P] where P=(Fo^2^+2Fc^2^)/3'
_refine_ls_weighting_scheme calc
_refine_ls_wR_factor_gt 0.1370
_refine_ls_wR_factor_ref 0.1455
_reflns_number_gt 8941
_reflns_number_total 13036
_reflns_threshold_expression >2sigma(I)
_cod_data_source_file c8ta01060a2.cif
_cod_data_source_block aaa
_cod_depositor_comments
;
The following automatic conversions were performed:

data item '_exptl_crystal_density_meas' value 'none' was changed to
'?' -- the value is perceived as not measured.

Automatic conversion script
Id: cif_fix_values 6909 2019-04-08 15:41:33Z antanas 
;
_cod_original_cell_volume 3493.7(12)
_cod_original_sg_symbol_H-M P-1
_cod_database_code 7237119

loop_
_symmetry_equiv_pos_as_xyz
'x, y, z'
'-x, -y, -z'

loop_
_atom_site_label
_atom_site_type_symbol
_atom_site_fract_x
_atom_site_fract_y
_atom_site_fract_z
_atom_site_U_iso_or_equiv
_atom_site_adp_type
_atom_site_occupancy
_atom_site_symmetry_multiplicity
_atom_site_calc_flag
_atom_site_refinement_flags
_atom_site_disorder_assembly
_atom_site_disorder_group
Zr1 Zr 0.44265(3) 0.93356(3) 0.14295(2) 0.02758(12) Uani 1 1 d . . .
Zr2 Zr 0.56479(4) 1.11588(3) 0.00880(2) 0.03124(13) Uani 1 1 d . . .
Zr3 Zr 0.72425(3) 0.94554(3) 0.00650(2) 0.03044(13) Uani 1 1 d . . .
O1 O 0.4640(3) 0.99218(19) 0.21326(16) 0.0354(7) Uani 1 1 d . . .
O2 O 0.5417(3) 1.10882(19) 0.12979(16) 0.0457(9) Uani 1 1 d . . .
O3 O -0.2481(2) 1.05736(19) 0.79614(16) 0.0375(8) Uani 1 1 d . . .
O4 O -0.1377(3) 0.9820(2) 0.89057(16) 0.0517(10) Uani 1 1 d . . .
O5 O 0.5856(3) 0.86338(18) 0.21125(15) 0.0368(8) Uani 1 1 d . . .
O6 O 0.7681(3) 0.8647(2) 0.12797(16) 0.0493(10) Uani 1 1 d . . .
O7 O 0.6296(3) 0.18487(19) 0.79874(16) 0.0406(8) Uani 1 1 d . . .
O8 O 0.6342(4) 0.2170(2) 0.89403(19) 0.0720(13) Uani 1 1 d . . .
O9 O 0.6193(4) 0.9990(2) 0.0773(2) 0.0836(15) Uani 1 1 d . . .
O10 O 0.3934(4) 1.0527(2) 0.0706(2) 0.0837(16) Uani 1 1 d U . .
O11 O 0.5518(3) 0.8829(3) 0.0683(2) 0.0653(13) Uani 1 1 d . . .
O12 O 0.3268(4) 0.9367(3) 0.06142(19) 0.0716(13) Uani 1 1 d . . .
O13 O 0.8976(3) 0.9851(2) 0.01750(18) 0.0530(11) Uani 1 1 d D . .
O14 O 0.4496(5) 1.2182(3) 0.0110(2) 0.0917(16) Uani 1 1 d . . .
O15 O 0.7445(3) 1.1508(2) 0.0193(2) 0.0597(11) Uani 1 1 d . . .
O16 O 0.8082(4) 0.8379(2) -0.0003(2) 0.0775(13) Uani 1 1 d . . .
C1 C 0.4451(4) 1.1216(3) 0.4659(3) 0.0440(12) Uani 1 1 d . . .
C2 C 0.3337(4) 1.1033(3) 0.5214(3) 0.0438(13) Uani 1 1 d . . .
H2 H 0.2627 1.0878 0.5112 0.053 Uiso 1 1 calc R . .
C3 C 0.3243(4) 1.1071(3) 0.5913(3) 0.0422(12) Uani 1 1 d . . .
C4 C 0.4299(4) 1.1303(3) 0.6068(3) 0.0529(15) Uani 1 1 d . . .
H4 H 0.4253 1.1314 0.6545 0.063 Uiso 1 1 calc R . .
C5 C 0.5409(4) 1.1516(4) 0.5521(3) 0.0523(14) Uani 1 1 d . . .
C6 C 0.5474(5) 1.1471(3) 0.4827(3) 0.0537(15) Uani 1 1 d . . .
H6 H 0.6227 1.1617 0.4457 0.064 Uiso 1 1 calc R . .
C7 C 0.4542(4) 1.1091(3) 0.3953(2) 0.0441(13) Uani 1 1 d . . .
C8 C 0.3896(5) 1.0506(3) 0.3972(3) 0.0512(14) Uani 1 1 d . . .
H8 H 0.3359 1.0201 0.4431 0.061 Uiso 1 1 calc R . .
C9 C 0.4015(5) 1.0353(3) 0.3333(3) 0.0480(13) Uani 1 1 d . . .
H9 H 0.3559 0.9950 0.3372 0.058 Uiso 1 1 calc R . .
C10 C 0.4795(4) 1.0786(3) 0.2643(2) 0.0407(12) Uani 1 1 d . . .
C11 C 0.5437(5) 1.1399(3) 0.2591(3) 0.0601(16) Uani 1 1 d . . .
H11 H 0.5947 1.1710 0.2122 0.072 Uiso 1 1 calc R . .
C12 C 0.5322(5) 1.1552(4) 0.3237(3) 0.0617(16) Uani 1 1 d . . .
H12 H 0.5763 1.1962 0.3195 0.074 Uiso 1 1 calc R . .
C13 C 0.4961(4) 1.0589(3) 0.1970(3) 0.0383(11) Uani 1 1 d . . .
C14 C 0.2035(4) 1.0859(3) 0.6505(3) 0.0423(12) Uani 1 1 d . . .
C15 C 0.0845(4) 1.1086(3) 0.6286(3) 0.0533(16) Uani 1 1 d . . .
H15 H 0.0798 1.1374 0.5761 0.064 Uiso 1 1 calc R . .
C16 C -0.0290(4) 1.0892(3) 0.6840(3) 0.0547(16) Uani 1 1 d . . .
H16 H -0.1082 1.1059 0.6682 0.066 Uiso 1 1 calc R . .
C17 C -0.0243(4) 1.0457(3) 0.7615(2) 0.0384(11) Uani 1 1 d . . .
C18 C 0.0949(4) 1.0224(3) 0.7843(3) 0.0475(14) Uani 1 1 d . . .
H18 H 0.0990 0.9932 0.8368 0.057 Uiso 1 1 calc R . .
C19 C 0.2072(4) 1.0424(3) 0.7297(3) 0.0480(14) Uani 1 1 d . . .
H19 H 0.2862 1.0266 0.7459 0.058 Uiso 1 1 calc R . .
C20 C -0.1458(4) 1.0269(3) 0.8206(2) 0.0373(11) Uani 1 1 d . . .
C21 C 0.6557(5) 1.1774(4) 0.5700(3) 0.081(2) Uani 1 1 d . . .
H21A H 0.7251 1.1905 0.5261 0.122 Uiso 1 1 calc R . .
H21B H 0.6833 1.1360 0.6150 0.122 Uiso 1 1 calc R . .
H21C H 0.6310 1.2218 0.5801 0.122 Uiso 1 1 calc R . .
C22 C 0.9005(5) 0.6302(3) 0.4691(3) 0.0487(14) Uani 1 1 d . . .
C23 C 0.8447(4) 0.5626(3) 0.5234(3) 0.0484(14) Uani 1 1 d . . .
H23 H 0.7770 0.5452 0.5122 0.058 Uiso 1 1 calc R . .
C24 C 0.8831(5) 0.5189(3) 0.5938(3) 0.0549(15) Uani 1 1 d . . .
C25 C 0.9863(6) 0.5451(4) 0.6088(3) 0.084(2) Uani 1 1 d U A .
H25 H 1.0158 0.5160 0.6555 0.101 Uiso 1 1 calc R . .
C26 C 1.0454(6) 0.6130(4) 0.5562(4) 0.090(2) Uani 1 1 d U . .
C27 C 1.0010(6) 0.6548(4) 0.4873(3) 0.079(2) Uani 1 1 d . A .
H27 H 1.0397 0.7013 0.4517 0.095 Uiso 1 1 calc R . .
C28 C 0.8511(4) 0.6789(3) 0.3976(3) 0.0454(13) Uani 1 1 d . . .
C29 C 0.7206(4) 0.6854(3) 0.3965(3) 0.0442(13) Uani 1 1 d . . .
C30 C 0.6731(4) 0.7359(3) 0.3306(3) 0.0516(14) Uani 1 1 d . . .
H30 H 0.5847 0.7395 0.3317 0.062 Uiso 1 1 calc R . .
C31 C 0.7550(4) 0.7816(3) 0.2622(2) 0.0378(11) Uani 1 1 d . . .
C32 C 0.8851(4) 0.7721(3) 0.2613(3) 0.0523(15) Uani 1 1 d . . .
H32 H 0.9421 0.7990 0.2154 0.063 Uiso 1 1 calc R . .
C33 C 0.9322(4) 0.7230(3) 0.3279(3) 0.0555(16) Uani 1 1 d . . .
H33 H 1.0207 0.7192 0.3265 0.067 Uiso 1 1 calc R . .
C34 C 0.7008(4) 0.8402(3) 0.1948(2) 0.0406(12) Uani 1 1 d . . .
C35 C 0.8193(5) 0.4468(3) 0.6532(3) 0.0521(14) Uani 1 1 d . . .
C36 C 0.7629(5) 0.3998(3) 0.6322(3) 0.0556(15) Uani 1 1 d . . .
H36 H 0.7618 0.4153 0.5797 0.067 Uiso 1 1 calc R . .
C37 C 0.7079(5) 0.3303(3) 0.6871(3) 0.0508(14) Uani 1 1 d . . .
H37 H 0.6724 0.2995 0.6709 0.061 Uiso 1 1 calc R . .
C38 C 0.7052(5) 0.3064(3) 0.7651(3) 0.0517(14) Uani 1 1 d . . .
C39 C 0.7565(7) 0.3526(4) 0.7868(3) 0.079(2) Uani 1 1 d . . .
H39 H 0.7529 0.3379 0.8396 0.095 Uiso 1 1 calc R . .
C40 C 0.8142(7) 0.4212(4) 0.7325(3) 0.080(2) Uani 1 1 d . . .
H40 H 0.8506 0.4509 0.7496 0.096 Uiso 1 1 calc R . .
C41 C 0.6513(5) 0.2306(3) 0.8233(3) 0.0457(13) Uani 1 1 d . . .
C42 C 1.1846(12) 0.6247(9) 0.5657(8) 0.067(4) Uani 0.50 1 d PU A 1
H42A H 1.2157 0.6741 0.5260 0.101 Uiso 0.50 1 calc PR A 1
H42B H 1.2418 0.5844 0.5605 0.101 Uiso 0.50 1 calc PR A 1
H42C H 1.1807 0.6228 0.6162 0.101 Uiso 0.50 1 calc PR A 1
C42' C 1.1307(14) 0.6532(9) 0.5828(9) 0.080(5) Uani 0.50 1 d PU A 2
H42D H 1.1635 0.7001 0.5393 0.121 Uiso 0.50 1 calc PR A 2
H42E H 1.2014 0.6192 0.6021 0.121 Uiso 0.50 1 calc PR A 2
H42F H 1.0802 0.6652 0.6233 0.121 Uiso 0.50 1 calc PR A 2
C43 C 1.000(2) 1.0338(12) -0.0064(12) 0.036(5) Uani 0.25 1 d PDU . 1
C43' C 1.0296(15) 0.9895(19) -0.0012(14) 0.037(5) Uani 0.25 1 d PDU . 2
C44 C 0.8486(12) 1.1670(8) -0.0093(9) 0.095(5) Uani 0.50 1 d PU . .

loop_
_atom_site_aniso_label
_atom_site_aniso_U_11
_atom_site_aniso_U_22
_atom_site_aniso_U_33
_atom_site_aniso_U_23
_atom_site_aniso_U_13
_atom_site_aniso_U_12
Zr1 0.0202(2) 0.0394(3) 0.01709(19) -0.00540(18) -0.00308(14) -0.00778(17)
Zr2 0.0284(2) 0.0403(3) 0.0208(2) -0.00755(19) -0.00370(16) -0.01099(19)
Zr3 0.0190(2) 0.0447(3) 0.0204(2) -0.00649(19) -0.00396(15) -0.00605(18)
O1 0.0321(15) 0.047(2) 0.0261(15) -0.0136(15) -0.0039(12) -0.0082(15)
O2 0.058(2) 0.048(2) 0.0248(16) -0.0104(15) 0.0009(14) -0.0171(17)
O3 0.0235(15) 0.053(2) 0.0262(15) -0.0097(15) 0.0011(12) -0.0067(14)
O4 0.0311(16) 0.081(3) 0.0240(16) -0.0105(17) 0.0017(13) 0.0032(17)
O5 0.0267(15) 0.047(2) 0.0271(15) -0.0056(15) -0.0084(12) -0.0038(14)
O6 0.0283(16) 0.073(3) 0.0269(16) -0.0023(17) -0.0081(13) -0.0018(16)
O7 0.0433(17) 0.043(2) 0.0262(16) -0.0040(15) -0.0045(13) -0.0189(16)
O8 0.121(3) 0.059(3) 0.0285(19) -0.0065(18) -0.003(2) -0.047(2)
O9 0.113(3) 0.046(2) 0.051(2) -0.011(2) 0.052(2) -0.016(2)
O10 0.083(3) 0.079(3) 0.059(2) 0.024(2) -0.052(2) -0.049(2)
O11 0.0259(16) 0.137(4) 0.057(2) -0.065(3) 0.0063(15) -0.023(2)
O12 0.101(3) 0.087(3) 0.0352(19) -0.033(2) -0.0382(19) 0.045(3)
O13 0.0169(15) 0.089(3) 0.0444(19) -0.0176(19) 0.0004(13) -0.0290(18)
O14 0.131(4) 0.069(3) 0.052(2) -0.013(2) -0.019(2) 0.035(3)
O15 0.0438(19) 0.085(3) 0.052(2) -0.028(2) -0.0003(16) -0.032(2)
O16 0.107(3) 0.063(3) 0.053(2) -0.024(2) -0.011(2) 0.022(2)
C1 0.042(3) 0.062(3) 0.029(2) -0.021(2) 0.0027(19) -0.014(2)
C2 0.030(2) 0.068(4) 0.036(2) -0.026(3) 0.0041(19) -0.012(2)
C3 0.031(2) 0.063(3) 0.032(2) -0.022(2) -0.0001(18) -0.003(2)
C4 0.045(3) 0.075(4) 0.033(3) -0.021(3) 0.005(2) -0.017(3)
C5 0.041(3) 0.078(4) 0.046(3) -0.033(3) -0.001(2) -0.018(3)
C6 0.043(3) 0.077(4) 0.039(3) -0.027(3) 0.011(2) -0.023(3)
C7 0.038(2) 0.062(3) 0.027(2) -0.018(2) 0.0055(19) -0.010(2)
C8 0.055(3) 0.068(4) 0.027(2) -0.019(3) 0.014(2) -0.028(3)
C9 0.054(3) 0.055(3) 0.034(3) -0.020(2) 0.006(2) -0.021(3)
C10 0.041(2) 0.054(3) 0.026(2) -0.018(2) 0.0018(19) -0.010(2)
C11 0.073(4) 0.072(4) 0.029(3) -0.021(3) 0.017(2) -0.029(3)
C12 0.079(4) 0.073(4) 0.037(3) -0.029(3) 0.013(3) -0.034(3)
C13 0.031(2) 0.053(3) 0.031(2) -0.018(2) -0.0071(19) -0.001(2)
C14 0.030(2) 0.067(4) 0.034(2) -0.028(2) 0.0039(18) -0.005(2)
C15 0.032(2) 0.086(4) 0.025(2) -0.012(3) -0.0025(19) 0.005(3)
C16 0.028(2) 0.091(4) 0.032(3) -0.015(3) -0.0087(19) 0.001(3)
C17 0.030(2) 0.053(3) 0.026(2) -0.015(2) 0.0021(17) -0.002(2)
C18 0.031(2) 0.078(4) 0.028(2) -0.018(3) -0.0043(18) 0.000(2)
C19 0.030(2) 0.081(4) 0.033(2) -0.025(3) -0.0056(19) -0.003(3)
C20 0.028(2) 0.051(3) 0.031(2) -0.017(2) -0.0011(18) -0.003(2)
C21 0.065(4) 0.126(6) 0.065(4) -0.047(4) 0.005(3) -0.052(4)
C22 0.048(3) 0.046(3) 0.035(3) 0.003(2) -0.016(2) -0.008(2)
C23 0.048(3) 0.046(3) 0.040(3) -0.002(2) -0.018(2) -0.011(2)
C24 0.053(3) 0.049(3) 0.043(3) 0.005(3) -0.021(2) -0.011(3)
C25 0.086(4) 0.081(4) 0.056(3) 0.017(3) -0.041(3) -0.040(4)
C26 0.093(4) 0.084(5) 0.067(4) 0.010(3) -0.041(3) -0.045(4)
C27 0.089(4) 0.057(4) 0.054(4) 0.027(3) -0.036(3) -0.038(3)
C28 0.043(3) 0.045(3) 0.033(2) -0.001(2) -0.010(2) -0.010(2)
C29 0.042(3) 0.045(3) 0.031(2) -0.003(2) -0.008(2) -0.005(2)
C30 0.036(3) 0.060(4) 0.044(3) -0.007(3) -0.011(2) -0.006(2)
C31 0.028(2) 0.043(3) 0.032(2) -0.004(2) -0.0106(18) -0.001(2)
C32 0.037(3) 0.061(4) 0.032(2) 0.005(2) -0.004(2) -0.006(2)
C33 0.034(3) 0.061(4) 0.043(3) 0.005(3) -0.013(2) -0.004(2)
C34 0.031(2) 0.052(3) 0.028(2) -0.006(2) -0.0074(19) -0.010(2)
C35 0.062(3) 0.041(3) 0.040(3) 0.003(2) -0.021(2) -0.014(3)
C36 0.067(3) 0.050(3) 0.032(3) 0.006(2) -0.024(2) -0.012(3)
C37 0.060(3) 0.046(3) 0.036(3) -0.002(2) -0.013(2) -0.024(3)
C38 0.064(3) 0.048(3) 0.029(2) 0.000(2) -0.010(2) -0.022(3)
C39 0.143(6) 0.062(4) 0.025(3) 0.000(3) -0.015(3) -0.052(4)
C40 0.123(5) 0.059(4) 0.049(3) -0.002(3) -0.026(4) -0.041(4)
C41 0.057(3) 0.042(3) 0.031(3) -0.007(2) -0.004(2) -0.020(3)
C42 0.060(7) 0.072(8) 0.062(7) -0.009(6) -0.032(5) -0.019(6)
C42' 0.083(8) 0.075(8) 0.067(7) -0.007(6) -0.028(6) -0.018(7)
C43 0.036(5) 0.036(5) 0.037(5) -0.016(2) -0.0065(14) -0.0013(10)
C43' 0.037(6) 0.037(6) 0.037(5) -0.016(3) -0.0067(14) -0.0012(10)
C44 0.059(6) 0.077(7) 0.122(9) -0.017(6) 0.003(6) -0.048(6)

loop_
_atom_type_symbol
_atom_type_description
_atom_type_scat_dispersion_real
_atom_type_scat_dispersion_imag
_atom_type_scat_source
C C 0.0033 0.0016 'International Tables Vol C Tables 4.2.6.8 and 6.1.1.4'
H H 0.0000 0.0000 'International Tables Vol C Tables 4.2.6.8 and 6.1.1.4'
N N 0.0061 0.0033 'International Tables Vol C Tables 4.2.6.8 and 6.1.1.4'
O O 0.0106 0.0060 'International Tables Vol C Tables 4.2.6.8 and 6.1.1.4'
Zr Zr -2.9673 0.5597 'International Tables Vol C Tables 4.2.6.8 and 6.1.1.4'

loop_
_geom_angle_atom_site_label_1
_geom_angle_atom_site_label_2
_geom_angle_atom_site_label_3
_geom_angle
_geom_angle_site_symmetry_1
_geom_angle_site_symmetry_3
O5 Zr1 O10 141.81(12) . .
O5 Zr1 O11 78.24(13) . .
O10 Zr1 O11 108.65(18) . .
O5 Zr1 O12 141.99(14) . .
O10 Zr1 O12 70.62(16) . .
O11 Zr1 O12 70.09(14) . .
O5 Zr1 O3 118.53(11) . 2_576
O10 Zr1 O3 79.69(15) . 2_576
O11 Zr1 O3 142.08(12) . 2_576
O12 Zr1 O3 78.84(13) . 2_576
O5 Zr1 O1 76.02(12) . .
O10 Zr1 O1 77.58(14) . .
O11 Zr1 O1 142.74(11) . .
O12 Zr1 O1 141.62(13) . .
O3 Zr1 O1 74.77(12) 2_576 .
O5 Zr1 O7 74.55(12) . 2_666
O10 Zr1 O7 143.32(12) . 2_666
O11 Zr1 O7 78.12(14) . 2_666
O12 Zr1 O7 78.76(14) . 2_666
O3 Zr1 O7 74.90(13) 2_576 2_666
O1 Zr1 O7 119.41(11) . 2_666
O5 Zr1 O9 77.80(14) . .
O10 Zr1 O9 70.12(16) . .
O11 Zr1 O9 70.38(15) . .
O12 Zr1 O9 109.39(17) . .
O3 Zr1 O9 142.97(14) 2_576 .
O1 Zr1 O9 78.15(14) . .
O7 Zr1 O9 141.50(14) 2_666 .
O5 Zr1 Zr3 165.58(7) . 2_675
O10 Zr1 Zr3 35.28(10) . 2_675
O11 Zr1 Zr3 90.05(11) . 2_675
O12 Zr1 Zr3 35.37(11) . 2_675
O3 Zr1 Zr3 75.89(8) 2_576 2_675
O1 Zr1 Zr3 110.00(8) . 2_675
O7 Zr1 Zr3 111.53(8) 2_666 2_675
O9 Zr1 Zr3 90.44(13) . 2_675
O5 Zr1 Zr2 110.56(9) . 2_675
O10 Zr1 Zr2 90.25(13) . 2_675
O11 Zr1 Zr2 35.00(9) . 2_675
O12 Zr1 Zr2 35.10(10) . 2_675
O3 Zr1 Zr2 111.05(9) 2_576 2_675
O1 Zr1 Zr2 165.54(8) . 2_675
O7 Zr1 Zr2 75.05(9) 2_666 2_675
O9 Zr1 Zr2 90.47(12) . 2_675
Zr3 Zr1 Zr2 60.65(2) 2_675 2_675
O5 Zr1 Zr2 110.53(8) . .
O10 Zr1 Zr2 34.86(10) . .
O11 Zr1 Zr2 90.01(12) . .
O12 Zr1 Zr2 90.34(12) . .
O3 Zr1 Zr2 111.82(9) 2_576 .
O1 Zr1 Zr2 74.56(8) . .
O7 Zr1 Zr2 166.02(9) 2_666 .
O9 Zr1 Zr2 35.27(11) . .
Zr3 Zr1 Zr2 60.54(3) 2_675 .
Zr2 Zr1 Zr2 90.99(3) 2_675 .
O5 Zr1 Zr3 74.72(8) . .
O10 Zr1 Zr3 89.86(13) . .
O11 Zr1 Zr3 35.01(10) . .
O12 Zr1 Zr3 90.05(10) . .
O3 Zr1 Zr3 166.74(7) 2_576 .
O1 Zr1 Zr3 111.14(7) . .
O7 Zr1 Zr3 110.27(9) 2_666 .
O9 Zr1 Zr3 35.38(11) . .
Zr3 Zr1 Zr3 90.86(3) 2_675 .
Zr2 Zr1 Zr3 60.43(2) 2_675 .
Zr2 Zr1 Zr3 60.52(3) . .
O10 Zr2 O12 108.4(2) . 2_675
O10 Zr2 O11 68.21(14) . 2_675
O12 Zr2 O11 71.87(15) 2_675 2_675
O10 Zr2 O9 72.16(17) . .
O12 Zr2 O9 68.02(14) 2_675 .
O11 Zr2 O9 108.7(2) 2_675 .
O10 Zr2 O15 145.38(13) . .
O12 Zr2 O15 88.84(16) 2_675 .
O11 Zr2 O15 146.35(13) 2_675 .
O9 Zr2 O15 87.97(18) . .
O10 Zr2 O14 85.89(19) . .
O12 Zr2 O14 146.54(14) 2_675 .
O11 Zr2 O14 86.79(18) 2_675 .
O9 Zr2 O14 145.02(14) . .
O15 Zr2 O14 95.94(18) . .
O10 Zr2 O8 138.82(14) . 1_564
O12 Zr2 O8 76.01(16) 2_675 1_564
O11 Zr2 O8 75.13(15) 2_675 1_564
O9 Zr2 O8 139.76(15) . 1_564
O15 Zr2 O8 73.54(15) . 1_564
O14 Zr2 O8 73.72(17) . 1_564
O10 Zr2 O2 75.75(14) . .
O12 Zr2 O2 140.21(13) 2_675 .
O11 Zr2 O2 139.17(11) 2_675 .
O9 Zr2 O2 76.49(14) . .
O15 Zr2 O2 72.12(13) . .
O14 Zr2 O2 71.80(15) . .
O8 Zr2 O2 127.55(14) 1_564 .
O10 Zr2 Zr1 88.61(13) . 2_675
O12 Zr2 Zr1 36.10(10) 2_675 2_675
O11 Zr2 Zr1 35.78(10) 2_675 2_675
O9 Zr2 Zr1 88.85(13) . 2_675
O15 Zr2 Zr1 119.79(10) . 2_675
O14 Zr2 Zr1 118.18(12) . 2_675
O8 Zr2 Zr1 71.27(10) 1_564 2_675
O2 Zr2 Zr1 161.15(9) . 2_675
O10 Zr2 Zr1 35.56(12) . .
O12 Zr2 Zr1 88.71(12) 2_675 .
O11 Zr2 Zr1 88.37(12) 2_675 .
O9 Zr2 Zr1 36.61(11) . .
O15 Zr2 Zr1 119.27(11) . .
O14 Zr2 Zr1 116.81(12) . .
O8 Zr2 Zr1 160.25(10) 1_564 .
O2 Zr2 Zr1 72.16(9) . .
Zr1 Zr2 Zr1 89.01(3) 2_675 .
O10 Zr2 Zr3 34.11(10) . 2_675
O12 Zr2 Zr3 90.35(12) 2_675 2_675
O11 Zr2 Zr3 34.11(9) 2_675 2_675
O9 Zr2 Zr3 90.68(14) . 2_675
O15 Zr2 Zr3 178.61(11) . 2_675
O14 Zr2 Zr3 85.36(14) . 2_675
O8 Zr2 Zr3 107.35(11) 1_564 2_675
O2 Zr2 Zr3 107.88(9) . 2_675
Zr1 Zr2 Zr3 59.83(3) 2_675 2_675
Zr1 Zr2 Zr3 59.57(3) . 2_675
O10 Zr2 Zr3 89.76(15) . .
O12 Zr2 Zr3 33.94(10) 2_675 .
O11 Zr2 Zr3 89.66(12) 2_675 .
O9 Zr2 Zr3 34.10(10) . .
O15 Zr2 Zr3 88.83(12) . .
O14 Zr2 Zr3 175.18(14) . .
O8 Zr2 Zr3 108.50(12) 1_564 .
O2 Zr2 Zr3 109.14(9) . .
Zr1 Zr2 Zr3 59.53(3) 2_675 .
Zr1 Zr2 Zr3 59.77(3) . .
Zr3 Zr2 Zr3 89.87(3) 2_675 .
O12 Zr3 O11 108.49(17) 2_675 .
O12 Zr3 O10 72.21(17) 2_675 2_675
O11 Zr3 O10 68.06(14) . 2_675
O12 Zr3 O9 67.89(14) 2_675 .
O11 Zr3 O9 72.34(16) . .
O10 Zr3 O9 108.9(2) 2_675 .
O12 Zr3 O13 88.55(16) 2_675 .
O11 Zr3 O13 145.17(12) . .
O10 Zr3 O13 146.69(13) 2_675 .
O9 Zr3 O13 87.40(17) . .
O12 Zr3 O16 143.83(14) 2_675 .
O11 Zr3 O16 86.75(17) . .
O10 Zr3 O16 84.42(19) 2_675 .
O9 Zr3 O16 147.72(14) . .
O13 Zr3 O16 97.13(17) . .
O12 Zr3 O4 74.79(14) 2_675 1_654
O11 Zr3 O4 140.95(14) . 1_654
O10 Zr3 O4 76.75(14) 2_675 1_654
O9 Zr3 O4 137.62(14) . 1_654
O13 Zr3 O4 71.99(13) . 1_654
O16 Zr3 O4 73.19(15) . 1_654
O12 Zr3 O6 140.86(14) 2_675 .
O11 Zr3 O6 75.39(13) . .
O10 Zr3 O6 138.31(13) 2_675 .
O9 Zr3 O6 77.07(15) . .
O13 Zr3 O6 72.57(12) . .
O16 Zr3 O6 73.95(14) . .
O4 Zr3 O6 127.29(11) 1_654 .
O12 Zr3 Zr1 36.35(11) 2_675 2_675
O11 Zr3 Zr1 88.63(11) . 2_675
O10 Zr3 Zr1 35.88(12) 2_675 2_675
O9 Zr3 Zr1 89.03(13) . 2_675
O13 Zr3 Zr1 119.79(10) . 2_675
O16 Zr3 Zr1 115.37(11) . 2_675
O4 Zr3 Zr1 71.35(8) 1_654 2_675
O6 Zr3 Zr1 161.32(7) . 2_675
O12 Zr3 Zr1 88.63(11) 2_675 .
O11 Zr3 Zr1 35.73(11) . .
O10 Zr3 Zr1 88.44(13) 2_675 .
O9 Zr3 Zr1 36.61(11) . .
O13 Zr3 Zr1 118.75(9) . .
O16 Zr3 Zr1 118.57(11) . .
O4 Zr3 Zr1 160.42(8) 1_654 .
O6 Zr3 Zr1 72.26(8) . .
Zr1 Zr3 Zr1 89.14(3) 2_675 .
O12 Zr3 Zr2 90.57(12) 2_675 2_675
O11 Zr3 Zr2 34.06(9) . 2_675
O10 Zr3 Zr2 34.00(10) 2_675 2_675
O9 Zr3 Zr2 90.90(14) . 2_675
O13 Zr3 Zr2 178.28(11) . 2_675
O16 Zr3 Zr2 84.45(13) . 2_675
O4 Zr3 Zr2 109.19(9) 1_654 2_675
O6 Zr3 Zr2 107.30(9) . 2_675
Zr1 Zr3 Zr2 59.89(3) 2_675 2_675
Zr1 Zr3 Zr2 59.74(2) . 2_675
O12 Zr3 Zr2 33.90(10) 2_675 .
O11 Zr3 Zr2 89.88(12) . .
O10 Zr3 Zr2 89.97(15) 2_675 .
O9 Zr3 Zr2 34.00(10) . .
O13 Zr3 Zr2 88.31(11) . .
O16 Zr3 Zr2 174.23(12) . .
O4 Zr3 Zr2 106.90(10) 1_654 .
O6 Zr3 Zr2 109.71(10) . .
Zr1 Zr3 Zr2 59.81(3) 2_675 .
Zr1 Zr3 Zr2 59.72(3) . .
Zr2 Zr3 Zr2 90.13(3) 2_675 .
C13 O1 Zr1 133.7(3) . .
C13 O2 Zr2 133.6(3) . .
C20 O3 Zr1 131.9(3) . 2_576
C20 O4 Zr3 134.6(3) . 1_456
C34 O5 Zr1 134.4(3) . .
C34 O6 Zr3 132.9(3) . .
C41 O7 Zr1 133.0(3) . 2_666
C41 O8 Zr2 135.6(4) . 1_546
Zr2 O9 Zr3 111.90(16) . .
Zr2 O9 Zr1 108.12(19) . .
Zr3 O9 Zr1 108.0(2) . .
Zr2 O10 Zr3 111.89(17) . 2_675
Zr2 O10 Zr1 109.58(19) . .
Zr3 O10 Zr1 108.8(2) 2_675 .
Zr2 O11 Zr3 111.84(15) 2_675 .
Zr2 O11 Zr1 109.21(15) 2_675 .
Zr3 O11 Zr1 109.26(18) . .
Zr2 O12 Zr3 112.16(15) 2_675 2_675
Zr2 O12 Zr1 108.80(16) 2_675 .
Zr3 O12 Zr1 108.3(2) 2_675 .
C43' O13 C43 48.2(18) 2_775 2_775
C43' O13 C43' 27(3) 2_775 .
C43 O13 C43' 21.2(19) 2_775 .
C43' O13 C43 9(3) 2_775 .
C43 O13 C43 56.9(19) 2_775 .
C43' O13 C43 35.7(11) . .
C43' O13 Zr3 156.6(16) 2_775 .
C43 O13 Zr3 130.3(11) 2_775 .
C43' O13 Zr3 148.0(13) . .
C43 O13 Zr3 155.4(9) . .
C44 O15 Zr2 145.9(9) . .
C2 C1 C6 116.8(4) . .
C2 C1 C7 119.9(4) . .
C6 C1 C7 123.2(4) . .
C3 C2 C1 122.1(5) . .
C3 C2 H2 118.9 . .
C1 C2 H2 118.9 . .
C2 C3 C4 119.3(4) . .
C2 C3 C14 121.0(4) . .
C4 C3 C14 119.7(4) . .
C5 C4 C3 120.4(5) . .
C5 C4 H4 119.8 . .
C3 C4 H4 119.8 . .
C4 C5 C6 119.0(5) . .
C4 C5 C21 119.7(5) . .
C6 C5 C21 121.3(4) . .
C5 C6 C1 122.4(4) . .
C5 C6 H6 118.8 . .
C1 C6 H6 118.8 . .
C8 C7 C12 116.9(5) . .
C8 C7 C1 121.2(4) . .
C12 C7 C1 121.9(5) . .
C7 C8 C9 122.4(4) . .
C7 C8 H8 118.8 . .
C9 C8 H8 118.8 . .
C10 C9 C8 121.0(5) . .
C10 C9 H9 119.5 . .
C8 C9 H9 119.5 . .
C9 C10 C11 118.6(5) . .
C9 C10 C13 120.3(5) . .
C11 C10 C13 121.1(4) . .
C10 C11 C12 120.5(4) . .
C10 C11 H11 119.8 . .
C12 C11 H11 119.8 . .
C11 C12 C7 120.7(5) . .
C11 C12 H12 119.7 . .
C7 C12 H12 119.7 . .
O1 C13 O2 125.4(4) . .
O1 C13 C10 115.7(4) . .
O2 C13 C10 118.9(5) . .
C15 C14 C19 118.0(4) . .
C15 C14 C3 121.0(4) . .
C19 C14 C3 121.1(4) . .
C14 C15 C16 121.2(4) . .
C14 C15 H15 119.4 . .
C16 C15 H15 119.4 . .
C17 C16 C15 120.3(4) . .
C17 C16 H16 119.8 . .
C15 C16 H16 119.8 . .
C16 C17 C18 119.1(4) . .
C16 C17 C20 120.1(4) . .
C18 C17 C20 120.8(4) . .
C19 C18 C17 120.6(4) . .
C19 C18 H18 119.7 . .
C17 C18 H18 119.7 . .
C18 C19 C14 120.8(4) . .
C18 C19 H19 119.6 . .
C14 C19 H19 119.6 . .
O3 C20 O4 125.4(4) . .
O3 C20 C17 116.8(4) . .
O4 C20 C17 117.8(4) . .
C5 C21 H21A 109.5 . .
C5 C21 H21B 109.5 . .
H21A C21 H21B 109.5 . .
C5 C21 H21C 109.5 . .
H21A C21 H21C 109.5 . .
H21B C21 H21C 109.5 . .
C23 C22 C27 117.1(4) . .
C23 C22 C28 122.3(5) . .
C27 C22 C28 120.3(4) . .
C22 C23 C24 123.3(5) . .
C22 C23 H23 118.3 . .
C24 C23 H23 118.3 . .
C23 C24 C25 117.5(5) . .
C23 C24 C35 122.8(5) . .
C25 C24 C35 119.8(4) . .
C26 C25 C24 121.4(5) . .
C26 C25 H25 119.3 . .
C24 C25 H25 119.3 . .
C25 C26 C27 118.3(6) . .
C25 C26 C42' 120.2(7) . .
C27 C26 C42' 119.2(7) . .
C25 C26 C42 117.0(7) . .
C27 C26 C42 121.8(7) . .
C42' C26 C42 32.1(7) . .
C26 C27 C22 122.3(5) . .
C26 C27 H27 118.8 . .
C22 C27 H27 118.8 . .
C29 C28 C33 116.9(4) . .
C29 C28 C22 121.1(4) . .
C33 C28 C22 122.0(4) . .
C30 C29 C28 121.1(4) . .
C29 C30 C31 121.3(4) . .
C29 C30 H30 119.4 . .
C31 C30 H30 119.4 . .
C32 C31 C30 118.0(4) . .
C32 C31 C34 121.9(4) . .
C30 C31 C34 120.1(4) . .
C31 C32 C33 120.5(4) . .
C31 C32 H32 119.7 . .
C33 C32 H32 119.7 . .
C32 C33 C28 122.0(4) . .
C32 C33 H33 119.0 . .
C28 C33 H33 119.0 . .
O6 C34 O5 125.1(4) . .
O6 C34 C31 119.8(4) . .
O5 C34 C31 115.1(4) . .
C36 C35 C40 115.9(5) . .
C36 C35 C24 121.3(5) . .
C40 C35 C24 122.7(5) . .
C35 C36 C37 121.9(5) . .
C35 C36 H36 119.1 . .
C37 C36 H36 119.1 . .
C38 C37 C36 120.8(5) . .
C38 C37 H37 119.6 . .
C36 C37 H37 119.6 . .
C39 C38 C37 118.2(5) . .
C39 C38 C41 121.1(5) . .
C37 C38 C41 120.6(5) . .
C38 C39 C40 121.6(5) . .
C38 C39 H39 119.2 . .
C40 C39 H39 119.2 . .
C39 C40 C35 121.6(6) . .
C39 C40 H40 119.2 . .
C35 C40 H40 119.2 . .
O7 C41 O8 125.1(4) . .
O7 C41 C38 117.5(4) . .
O8 C41 C38 117.3(5) . .
C26 C42 H42A 109.5 . .
C26 C42 H42B 109.5 . .
H42A C42 H42B 109.5 . .
C26 C42 H42C 109.5 . .
H42A C42 H42C 109.5 . .
H42B C42 H42C 109.5 . .
C26 C42' H42D 109.5 . .
C26 C42' H42E 109.5 . .
H42D C42' H42E 109.5 . .
C26 C42' H42F 109.5 . .
H42D C42' H42F 109.5 . .
H42E C42' H42F 109.5 . .
O13 C43 C43 73(2) 2_775 2_775
O13 C43 O13 123.1(19) 2_775 .
C43 C43 O13 50.5(14) 2_775 .
C43' C43' O13 118(7) 2_775 2_775
C43' C43' O13 35(4) 2_775 .
O13 C43' O13 153(3) 2_775 .

loop_
_geom_bond_atom_site_label_1
_geom_bond_atom_site_label_2
_geom_bond_distance
_geom_bond_site_symmetry_2
Zr1 O5 2.164(3) .
Zr1 O10 2.165(4) .
Zr1 O11 2.171(4) .
Zr1 O12 2.183(4) .
Zr1 O3 2.185(3) 2_576
Zr1 O1 2.187(3) .
Zr1 O7 2.196(3) 2_666
Zr1 O9 2.201(4) .
Zr1 Zr3 3.4966(15) 2_675
Zr1 Zr2 3.5066(9) 2_675
Zr1 Zr2 3.5078(17) .
Zr1 Zr3 3.5097(14) .
Zr2 O10 2.128(4) .
Zr2 O12 2.130(4) 2_675
Zr2 O11 2.130(3) 2_675
Zr2 O9 2.131(4) .
Zr2 O15 2.174(3) .
Zr2 O14 2.213(5) .
Zr2 O8 2.256(3) 1_564
Zr2 O2 2.261(3) .
Zr2 Zr1 3.5066(9) 2_675
Zr2 Zr3 3.5308(10) 2_675
Zr2 Zr3 3.5361(12) .
Zr3 O12 2.132(4) 2_675
Zr3 O11 2.133(3) .
Zr3 O10 2.134(3) 2_675
Zr3 O9 2.137(4) .
Zr3 O13 2.158(3) .
Zr3 O16 2.214(4) .
Zr3 O4 2.273(3) 1_654
Zr3 O6 2.292(3) .
Zr3 Zr1 3.4966(15) 2_675
Zr3 Zr2 3.5308(10) 2_675
O1 C13 1.252(6) .
O2 C13 1.261(5) .
O3 C20 1.255(5) .
O3 Zr1 2.185(3) 2_576
O4 C20 1.263(5) .
O4 Zr3 2.273(3) 1_456
O5 C34 1.279(5) .
O6 C34 1.251(5) .
O7 C41 1.238(6) .
O7 Zr1 2.196(3) 2_666
O8 C41 1.259(6) .
O8 Zr2 2.256(3) 1_546
O10 Zr3 2.134(3) 2_675
O11 Zr2 2.130(3) 2_675
O12 Zr2 2.130(4) 2_675
O12 Zr3 2.132(4) 2_675
O13 C43' 0.89(2) 2_775
O13 C43 1.12(3) 2_775
O13 C43' 1.375(17) .
O13 C43 1.381(16) .
O15 C44 1.137(11) .
C1 C2 1.381(6) .
C1 C6 1.396(7) .
C1 C7 1.482(7) .
C2 C3 1.380(6) .
C2 H2 0.9300 .
C3 C4 1.389(7) .
C3 C14 1.490(6) .
C4 C5 1.373(6) .
C4 H4 0.9300 .
C5 C6 1.381(7) .
C5 C21 1.526(7) .
C6 H6 0.9300 .
C7 C8 1.372(7) .
C7 C12 1.413(6) .
C8 C9 1.380(7) .
C8 H8 0.9300 .
C9 C10 1.370(6) .
C9 H9 0.9300 .
C10 C11 1.388(7) .
C10 C13 1.492(7) .
C11 C12 1.395(7) .
C11 H11 0.9300 .
C12 H12 0.9300 .
C14 C15 1.381(6) .
C14 C19 1.395(6) .
C15 C16 1.397(6) .
C15 H15 0.9300 .
C16 C17 1.370(6) .
C16 H16 0.9300 .
C17 C18 1.389(6) .
C17 C20 1.494(5) .
C18 C19 1.381(6) .
C18 H18 0.9300 .
C19 H19 0.9300 .
C21 H21A 0.9600 .
C21 H21B 0.9600 .
C21 H21C 0.9600 .
C22 C23 1.361(6) .
C22 C27 1.386(7) .
C22 C28 1.459(6) .
C23 C24 1.373(6) .
C23 H23 0.9300 .
C24 C25 1.392(7) .
C24 C35 1.477(7) .
C25 C26 1.371(8) .
C25 H25 0.9300 .
C26 C27 1.374(7) .
C26 C42' 1.553(17) .
C26 C42 1.581(13) .
C27 H27 0.9300 .
C28 C29 1.381(6) .
C28 C33 1.397(6) .
C29 C30 1.377(6) .
C30 C31 1.395(6) .
C30 H30 0.9300 .
C31 C32 1.371(6) .
C31 C34 1.477(6) .
C32 C33 1.378(6) .
C32 H32 0.9300 .
C33 H33 0.9300 .
C35 C36 1.382(8) .
C35 C40 1.388(7) .
C36 C37 1.386(7) .
C36 H36 0.9300 .
C37 C38 1.371(7) .
C37 H37 0.9300 .
C38 C39 1.349(8) .
C38 C41 1.480(7) .
C39 C40 1.382(7) .
C39 H39 0.9300 .
C40 H40 0.9300 .
C42 H42A 0.9600 .
C42 H42B 0.9600 .
C42 H42C 0.9600 .
C42' H42D 0.9600 .
C42' H42E 0.9600 .
C42' H42F 0.9600 .
C43 O13 1.12(3) 2_775
C43 C43 1.21(4) 2_775
C43' C43' 0.71(4) 2_775
C43' O13 0.89(2) 2_775
